data_7246493
loop_
_publ_author_name
'Xu, Feng'
'Li, Zao'
'Zhang, Li-Long'
'Liu, Shengqi'
'Li, Hu'
'Liao, Yuhe'
'Yang, Song'

_publ_section_title
;
 Synthesis of renewable isoindolines from bio-based furfurals
;
_journal_issue 8
_journal_name_full 'Green Chemistry'
_journal_page_first 3297
_journal_page_last 3305
_journal_paper_doi 10.1039/D2GC04786A
_journal_volume 25
_journal_year 2023
_chemical_formula_sum 'C14 H13 N O2'
_chemical_formula_weight 227.25
_space_group_IT_number 61
_space_group_name_Hall '-P 2ac 2ab'
_space_group_name_H-M_alt 'P b c a'
_symmetry_cell_setting orthorhombic
_symmetry_space_group_name_H-M 'P b c a'
_atom_sites_solution_hydrogens geom
_atom_sites_solution_primary direct
_atom_sites_solution_secondary difmap
_audit_creation_method SHELXL-97
_audit_update_record
;
2022-04-11 deposited with the CCDC.	2023-03-13 downloaded from the CCDC.
;
_cell_angle_alpha 90.00
_cell_angle_beta 90.00
_cell_angle_gamma 90.00
_cell_formula_units_Z 8
_cell_length_a 8.6581(15)
_cell_length_b 12.1447(18)
_cell_length_c 22.107(3)
_cell_measurement_reflns_used 699
_cell_measurement_temperature 293(2)
_cell_measurement_theta_max 49.4100
_cell_measurement_theta_min 7.2810
_cell_volume 2324.6(6)
_computing_cell_refinement 'Bruker FRAMBO'
_computing_data_collection 'Bruker FRAMBO'
_computing_data_reduction 'Bruker SAINT'
_computing_molecular_graphics 'Bruker SHELXTL'
_computing_publication_material 'Bruker SHELXTL'
_computing_structure_refinement 'SHELXL-97 (Sheldrick, 1997)'
_computing_structure_solution 'SHELXS-97 (Sheldrick, 1990)'
_diffrn_ambient_temperature 293(2)
_diffrn_detector 'CCD plate'
_diffrn_detector_area_resol_mean 8.1281
_diffrn_detector_type Eos
_diffrn_measured_fraction_theta_full 1.000
_diffrn_measured_fraction_theta_max 1.000
_diffrn_measurement_device_type 'Xcalibur, Eos, Gemini'
_diffrn_radiation_monochromator graphite
_diffrn_radiation_source 'fine-focus sealed tube'
_diffrn_radiation_type CuK\a
_diffrn_radiation_wavelength 1.54178
_diffrn_reflns_av_R_equivalents 0.0527
_diffrn_reflns_av_sigmaI/netI 0.0688
_diffrn_reflns_limit_h_max 7
_diffrn_reflns_limit_h_min -10
_diffrn_reflns_limit_k_max 14
_diffrn_reflns_limit_k_min -8
_diffrn_reflns_limit_l_max 25
_diffrn_reflns_limit_l_min -26
_diffrn_reflns_number 4619
_diffrn_reflns_theta_full 66.04
_diffrn_reflns_theta_max 66.04
_diffrn_reflns_theta_min 4.00
_exptl_absorpt_coefficient_mu 0.705
_exptl_absorpt_correction_T_max 0.9523
_exptl_absorpt_correction_T_min 0.8491
_exptl_absorpt_correction_type multi-scan
_exptl_absorpt_process_details sadabs
_exptl_crystal_density_diffrn 1.299
_exptl_crystal_density_method 'not measured'
_exptl_crystal_F_000 960
_exptl_crystal_size_max 0.24
_exptl_crystal_size_mid 0.12
_exptl_crystal_size_min 0.07
_refine_diff_density_max 0.182
_refine_diff_density_min -0.215
_refine_diff_density_rms 0.051
_refine_ls_extinction_coef 0.0046(3)
_refine_ls_extinction_expression Fc^*^=kFc[1+0.001xFc^2^\l^3^/sin(2\q)]^-1/4^
_refine_ls_extinction_method SHELXL
_refine_ls_goodness_of_fit_ref 1.000
_refine_ls_hydrogen_treatment mixed
_refine_ls_matrix_type full
_refine_ls_number_parameters 155
_refine_ls_number_reflns 2034
_refine_ls_number_restraints 0
_refine_ls_restrained_S_all 1.000
_refine_ls_R_factor_all 0.1112
_refine_ls_R_factor_gt 0.0577
_refine_ls_shift/su_max 0.000
_refine_ls_shift/su_mean 0.000
_refine_ls_structure_factor_coef Fsqd
_refine_ls_weighting_details 'calc w=1/[\s^2^(Fo^2^)+(0.0476P)^2^+0.0000P] where P=(Fo^2^+2Fc^2^)/3'
_refine_ls_weighting_scheme calc
_refine_ls_wR_factor_gt 0.1195
_refine_ls_wR_factor_ref 0.1568
_reflns_number_gt 1063
_reflns_number_total 2034
_reflns_threshold_expression >2sigma(I)
_cod_data_source_file d2gc04786a2.cif
_cod_data_source_block 210501a
_cod_depositor_comments
;
The following automatic conversions were performed:

data item '_symmetry_cell_setting' value 'Orthorhombic' was changed
to 'orthorhombic' in accordance with the
/home/data/users/saulius/crontab/automatic-downloads/rss-feeds/RSC/lib/dictionaries/cif_core.dic
dictionary named 'cif_core.dic' version 2.4.2 last updated on
2011-04-26.

Automatic conversion script
Id: cif_fix_values 7556 2019-12-06 15:28:31Z antanas 

 Adding full bibliography for 7246493--7246496.cif.
;
_cod_original_sg_symbol_H-M Pbca
_cod_database_code 7246493

loop_
_symmetry_equiv_pos_as_xyz
'x, y, z'
'-x+1/2, -y, z+1/2'
'x+1/2, -y+1/2, -z'
'-x, y+1/2, -z+1/2'
'-x, -y, -z'
'x-1/2, y, -z-1/2'
'-x-1/2, y-1/2, z'
'x, -y-1/2, z-1/2'

loop_
_atom_site_label
_atom_site_type_symbol
_atom_site_fract_x
_atom_site_fract_y
_atom_site_fract_z
_atom_site_U_iso_or_equiv
_atom_site_adp_type
_atom_site_occupancy
_atom_site_symmetry_multiplicity
_atom_site_calc_flag
_atom_site_refinement_flags
_atom_site_disorder_assembly
_atom_site_disorder_group
N1 N 0.3528(3) 0.15351(18) 0.19369(12) 0.0542(7) Uani 1 1 d . . .
O1 O 0.3865(3) 0.34147(16) 0.20119(11) 0.0805(8) Uani 1 1 d . . .
O2 O 0.2011(2) 0.13295(18) 0.31182(10) 0.0691(7) Uani 1 1 d . . .
C1 C 0.3864(4) 0.2494(2) 0.22407(15) 0.0586(9) Uani 1 1 d . . .
C2 C 0.4255(4) 0.2216(2) 0.28799(14) 0.0576(8) Uani 1 1 d . . .
H2 H 0.5375 0.2218 0.2944 0.069 Uiso 1 1 calc R . .
C3 C 0.3417(4) 0.2854(3) 0.33844(15) 0.0710(10) Uani 1 1 d . . .
H3A H 0.2784 0.3443 0.3222 0.085 Uiso 1 1 calc R . .
H3B H 0.4137 0.3155 0.3677 0.085 Uiso 1 1 calc R . .
C4 C 0.2422(4) 0.1930(3) 0.36614(16) 0.0738(11) Uani 1 1 d . . .
H4 H 0.1550 0.2178 0.3909 0.089 Uiso 1 1 calc R . .
C5 C 0.3489(4) 0.1109(3) 0.39605(17) 0.0763(11) Uani 1 1 d . . .
H5 H 0.3633 0.1014 0.4374 0.092 Uiso 1 1 calc R . .
C6 C 0.4175(4) 0.0553(3) 0.35253(15) 0.0704(10) Uani 1 1 d . . .
H6 H 0.4875 -0.0023 0.3566 0.085 Uiso 1 1 calc R . .
C7 C 0.3582(3) 0.1052(2) 0.29521(14) 0.0549(8) Uani 1 1 d . . .
C8 C 0.3638(4) 0.0556(2) 0.23315(13) 0.0580(9) Uani 1 1 d . . .
H8A H 0.4598 0.0163 0.2265 0.070 Uiso 1 1 calc R . .
H8B H 0.2778 0.0058 0.2266 0.070 Uiso 1 1 calc R . .
C9 C 0.3253(4) 0.1436(2) 0.13134(15) 0.0590(9) Uani 1 1 d . . .
C10 C 0.3538(5) 0.0444(3) 0.10334(17) 0.0965(14) Uani 1 1 d . . .
H10 H 0.3942 -0.0141 0.1254 0.116 Uiso 1 1 calc R . .
C11 C 0.3223(7) 0.0316(4) 0.04240(19) 0.130(2) Uani 1 1 d . . .
H11 H 0.3422 -0.0358 0.0241 0.156 Uiso 1 1 calc R . .
C12 C 0.2631(7) 0.1149(4) 0.00848(19) 0.122(2) Uani 1 1 d . . .
H12 H 0.2412 0.1051 -0.0324 0.146 Uiso 1 1 calc R . .
C13 C 0.2369(6) 0.2130(4) 0.03620(17) 0.1137(18) Uani 1 1 d . . .
H13 H 0.1974 0.2712 0.0137 0.136 Uiso 1 1 calc R . .
C14 C 0.2674(5) 0.2286(3) 0.09681(16) 0.0872(13) Uani 1 1 d . . .
H14 H 0.2487 0.2968 0.1145 0.105 Uiso 1 1 calc R . .

loop_
_atom_site_aniso_label
_atom_site_aniso_U_11
_atom_site_aniso_U_22
_atom_site_aniso_U_33
_atom_site_aniso_U_23
_atom_site_aniso_U_13
_atom_site_aniso_U_12
N1 0.0544(15) 0.0393(14) 0.0689(17) 0.0008(13) 0.0019(13) -0.0017(12)
O1 0.106(2) 0.0391(13) 0.0960(18) 0.0022(13) 0.0030(15) -0.0019(13)
O2 0.0498(13) 0.0784(16) 0.0791(16) -0.0114(13) 0.0060(12) -0.0053(12)
C1 0.0543(19) 0.0402(16) 0.081(2) -0.0040(17) 0.0032(17) 0.0013(14)
C2 0.0485(17) 0.0460(17) 0.078(2) -0.0063(17) -0.0005(17) 0.0000(15)
C3 0.076(2) 0.0552(19) 0.082(2) -0.0142(19) -0.003(2) 0.0044(19)
C4 0.066(2) 0.082(3) 0.074(2) -0.017(2) 0.007(2) -0.003(2)
C5 0.080(3) 0.080(3) 0.068(2) 0.003(2) 0.007(2) -0.014(2)
C6 0.077(2) 0.056(2) 0.078(2) 0.0074(19) -0.003(2) -0.0025(19)
C7 0.0483(17) 0.0476(17) 0.069(2) -0.0040(16) 0.0006(17) 0.0011(15)
C8 0.062(2) 0.0380(16) 0.074(2) 0.0008(16) 0.0050(18) -0.0050(15)
C9 0.060(2) 0.0534(19) 0.064(2) -0.0007(17) 0.0134(17) -0.0048(17)
C10 0.146(4) 0.061(2) 0.082(3) -0.012(2) -0.001(3) 0.007(3)
C11 0.226(7) 0.081(3) 0.084(3) -0.020(3) -0.004(4) 0.005(4)
C12 0.209(6) 0.097(3) 0.058(2) 0.000(2) 0.007(3) -0.030(4)
C13 0.190(5) 0.085(3) 0.066(3) 0.016(2) -0.003(3) -0.005(3)
C14 0.125(4) 0.064(2) 0.072(3) 0.005(2) 0.007(2) 0.007(2)

loop_
_atom_type_symbol
_atom_type_description
_atom_type_scat_dispersion_real
_atom_type_scat_dispersion_imag
_atom_type_scat_source
C C 0.0181 0.0091 'International Tables Vol C Tables 4.2.6.8 and 6.1.1.4'
H H 0.0000 0.0000 'International Tables Vol C Tables 4.2.6.8 and 6.1.1.4'
N N 0.0311 0.0180 'International Tables Vol C Tables 4.2.6.8 and 6.1.1.4'
O O 0.0492 0.0322 'International Tables Vol C Tables 4.2.6.8 and 6.1.1.4'

loop_
_geom_angle_atom_site_label_1
_geom_angle_atom_site_label_2
_geom_angle_atom_site_label_3
_geom_angle
_geom_angle_site_symmetry_1
_geom_angle_site_symmetry_3
_geom_angle_publ_flag
C1 N1 C9 126.0(3) . . ?
C1 N1 C8 112.3(3) . . ?
C9 N1 C8 121.4(2) . . ?
C7 O2 C4 95.5(2) . . ?
O1 C1 N1 124.8(3) . . ?
O1 C1 C2 126.6(3) . . ?
N1 C1 C2 108.6(3) . . ?
C1 C2 C7 102.7(2) . . ?
C1 C2 C3 117.7(3) . . ?
C7 C2 C3 102.1(3) . . ?
C1 C2 H2 111.2 . . ?
C7 C2 H2 111.2 . . ?
C3 C2 H2 111.2 . . ?
C2 C3 C4 100.7(2) . . ?
C2 C3 H3A 111.6 . . ?
C4 C3 H3A 111.6 . . ?
C2 C3 H3B 111.6 . . ?
C4 C3 H3B 111.6 . . ?
H3A C3 H3B 109.4 . . ?
O2 C4 C5 100.4(3) . . ?
O2 C4 C3 100.1(3) . . ?
C5 C4 C3 108.2(3) . . ?
O2 C4 H4 115.4 . . ?
C5 C4 H4 115.4 . . ?
C3 C4 H4 115.4 . . ?
C6 C5 C4 107.1(3) . . ?
C6 C5 H5 126.4 . . ?
C4 C5 H5 126.4 . . ?
C5 C6 C7 104.9(3) . . ?
C5 C6 H6 127.6 . . ?
C7 C6 H6 127.6 . . ?
O2 C7 C6 101.6(3) . . ?
O2 C7 C8 110.8(3) . . ?
C6 C7 C8 127.0(3) . . ?
O2 C7 C2 99.7(2) . . ?
C6 C7 C2 109.3(3) . . ?
C8 C7 C2 105.2(3) . . ?
N1 C8 C7 102.4(2) . . ?
N1 C8 H8A 111.3 . . ?
C7 C8 H8A 111.3 . . ?
N1 C8 H8B 111.3 . . ?
C7 C8 H8B 111.3 . . ?
H8A C8 H8B 109.2 . . ?
C10 C9 C14 118.1(3) . . ?
C10 C9 N1 119.1(3) . . ?
C14 C9 N1 122.7(3) . . ?
C9 C10 C11 120.1(4) . . ?
C9 C10 H10 120.0 . . ?
C11 C10 H10 120.0 . . ?
C12 C11 C10 121.9(4) . . ?
C12 C11 H11 119.1 . . ?
C10 C11 H11 119.1 . . ?
C13 C12 C11 117.8(4) . . ?
C13 C12 H12 121.1 . . ?
C11 C12 H12 121.1 . . ?
C12 C13 C14 121.8(4) . . ?
C12 C13 H13 119.1 . . ?
C14 C13 H13 119.1 . . ?
C13 C14 C9 120.3(4) . . ?
C13 C14 H14 119.9 . . ?
C9 C14 H14 119.9 . . ?

loop_
_geom_bond_atom_site_label_1
_geom_bond_atom_site_label_2
_geom_bond_distance
_geom_bond_site_symmetry_2
_geom_bond_publ_flag
N1 C1 1.376(4) . ?
N1 C9 1.404(4) . ?
N1 C8 1.478(3) . ?
O1 C1 1.227(3) . ?
O2 C7 1.449(3) . ?
O2 C4 1.450(4) . ?
C1 C2 1.492(4) . ?
C2 C7 1.538(4) . ?
C2 C3 1.540(4) . ?
C2 H2 0.9800 . ?
C3 C4 1.541(4) . ?
C3 H3A 0.9700 . ?
C3 H3B 0.9700 . ?
C4 C5 1.512(5) . ?
C4 H4 0.9800 . ?
C5 C6 1.317(4) . ?
C5 H5 0.9300 . ?
C6 C7 1.495(4) . ?
C6 H6 0.9300 . ?
C7 C8 1.499(4) . ?
C8 H8A 0.9700 . ?
C8 H8B 0.9700 . ?
C9 C10 1.376(4) . ?
C9 C14 1.379(4) . ?
C10 C11 1.383(5) . ?
C10 H10 0.9300 . ?
C11 C12 1.359(5) . ?
C11 H11 0.9300 . ?
C12 C13 1.358(5) . ?
C12 H12 0.9300 . ?
C13 C14 1.379(5) . ?
C13 H13 0.9300 . ?
C14 H14 0.9300 . ?

loop_
_geom_torsion_atom_site_label_1
_geom_torsion_atom_site_label_2
_geom_torsion_atom_site_label_3
_geom_torsion_atom_site_label_4
_geom_torsion
_geom_torsion_site_symmetry_1
_geom_torsion_site_symmetry_2
_geom_torsion_site_symmetry_3
_geom_torsion_site_symmetry_4
_geom_torsion_publ_flag
C9 N1 C1 O1 5.3(5) . . . . ?
C8 N1 C1 O1 179.4(3) . . . . ?
C9 N1 C1 C2 -173.3(3) . . . . ?
C8 N1 C1 C2 0.7(3) . . . . ?
O1 C1 C2 C7 163.2(3) . . . . ?
N1 C1 C2 C7 -18.2(3) . . . . ?
O1 C1 C2 C3 52.1(5) . . . . ?
N1 C1 C2 C3 -129.3(3) . . . . ?
C1 C2 C3 C4 112.2(3) . . . . ?
C7 C2 C3 C4 0.6(3) . . . . ?
C7 O2 C4 C5 -49.7(3) . . . . ?
C7 O2 C4 C3 61.2(3) . . . . ?
C2 C3 C4 O2 -37.3(3) . . . . ?
C2 C3 C4 C5 67.2(3) . . . . ?
O2 C4 C5 C6 31.1(4) . . . . ?
C3 C4 C5 C6 -73.3(4) . . . . ?
C4 C5 C6 C7 1.9(4) . . . . ?
C4 O2 C7 C6 51.9(3) . . . . ?
C4 O2 C7 C8 -170.7(3) . . . . ?
C4 O2 C7 C2 -60.3(3) . . . . ?
C5 C6 C7 O2 -34.5(3) . . . . ?
C5 C6 C7 C8 -162.1(3) . . . . ?
C5 C6 C7 C2 70.2(4) . . . . ?
C1 C2 C7 O2 -86.3(3) . . . . ?
C3 C2 C7 O2 36.1(3) . . . . ?
C1 C2 C7 C6 167.7(3) . . . . ?
C3 C2 C7 C6 -69.9(3) . . . . ?
C1 C2 C7 C8 28.6(3) . . . . ?
C3 C2 C7 C8 151.0(3) . . . . ?
C1 N1 C8 C7 17.5(3) . . . . ?
C9 N1 C8 C7 -168.1(3) . . . . ?
O2 C7 C8 N1 79.0(3) . . . . ?
C6 C7 C8 N1 -157.2(3) . . . . ?
C2 C7 C8 N1 -27.9(3) . . . . ?
C1 N1 C9 C10 154.3(3) . . . . ?
C8 N1 C9 C10 -19.3(5) . . . . ?
C1 N1 C9 C14 -27.3(5) . . . . ?
C8 N1 C9 C14 159.2(3) . . . . ?
C14 C9 C10 C11 -0.9(7) . . . . ?
N1 C9 C10 C11 177.7(4) . . . . ?
C9 C10 C11 C12 0.0(9) . . . . ?
C10 C11 C12 C13 0.8(9) . . . . ?
C11 C12 C13 C14 -0.6(9) . . . . ?
C12 C13 C14 C9 -0.3(8) . . . . ?
C10 C9 C14 C13 1.0(6) . . . . ?
N1 C9 C14 C13 -177.4(4) . . . . ?
